data_4119275
loop_
_publ_author_name
'Holger Braunschweig'
'Alexander Damme'
'Rian D. Dewhurst'
'Sundargopal Ghosh'
'Thomas Kramer'
'Bernd Pfaffinger'
'Krzysztof Radacki'
'Alfredo Vargas'

_publ_contact_author_address
; Institut f\"ur Anorganische Chemie
Universit\"at W\"urzburg
Am Hubland
97074 W\"urzburg, Germany
;
_publ_contact_author_email H.Braunschweig@mail.uni-wuerzburg.de
_publ_contact_author_fax +49-931-3184623
_publ_contact_author_name 'Prof. Dr. Holger Braunschweig'
_publ_contact_author_phone +49-931-3185260
_publ_section_title
;
 Electronic and Structural Effects of Stepwise Borylation and
 Quaternization on Borirene Aromaticity
;
_journal_name_full 'Journal of the American Chemical Society'
_journal_page_first 1903
_journal_page_last 1911
_journal_paper_doi 10.1021/ja3110126
_journal_volume 135
_journal_year 2013
_chemical_formula_moiety 'C18 H35 B2 N3 Si2'
_chemical_formula_sum 'C18 H35 B2 N3 Si2'
_chemical_formula_weight 371.29
_chemical_name_common
;
?
;
_chemical_name_systematic
; 
?
;
_space_group_IT_number 14
_symmetry_cell_setting monoclinic
_symmetry_space_group_name_Hall '-P 2ybc'
_symmetry_space_group_name_H-M 'P 1 21/c 1'
_atom_sites_solution_hydrogens geom
_atom_sites_solution_primary direct
_atom_sites_solution_secondary difmap
_audit_creation_method SHELXL-97
_cell_angle_alpha 90.00
_cell_angle_beta 110.116(3)
_cell_angle_gamma 90.00
_cell_formula_units_Z 4
_cell_length_a 19.4400(11)
_cell_length_b 7.7986(4)
_cell_length_c 16.3633(9)
_cell_measurement_reflns_used 3642
_cell_measurement_temperature 100(2)
_cell_measurement_theta_max 24.95
_cell_measurement_theta_min 2.23
_cell_volume 2329.4(2)
_computing_cell_refinement 'Saint+ ver. 7.68A (Bruker AXS)'
_computing_data_collection 'APEX2 ver. 2010.3 (Bruker AXS)'
_computing_data_reduction 'Saint+ ver. 7.68A (Bruker AXS)'
_computing_molecular_graphics 'XP ver. 5.1 (Bruker AXS, 1998)'
_computing_publication_material 'SHELXL-97 (Sheldrick, 2008)'
_computing_structure_refinement 'SHELXL-97 (Sheldrick, 2008)'
_computing_structure_solution 'SHELXS-97 (Sheldrick, 2008)'
_diffrn_ambient_temperature 100(2)
_diffrn_detector_area_resol_mean 8.333
_diffrn_measured_fraction_theta_full 1.000
_diffrn_measured_fraction_theta_max 0.974
_diffrn_measurement_device_type 'Bruker X8-APEX II'
_diffrn_measurement_method '\f and \w scans'
_diffrn_radiation_monochromator 'multi-layer mirror'
_diffrn_radiation_source 'rotating anode'
_diffrn_radiation_type MoK\a
_diffrn_radiation_wavelength 0.71073
_diffrn_reflns_av_R_equivalents 0.0697
_diffrn_reflns_av_sigmaI/netI 0.0718
_diffrn_reflns_limit_h_max 28
_diffrn_reflns_limit_h_min -29
_diffrn_reflns_limit_k_max 11
_diffrn_reflns_limit_k_min -11
_diffrn_reflns_limit_l_max 24
_diffrn_reflns_limit_l_min -24
_diffrn_reflns_number 33331
_diffrn_reflns_theta_full 25.50
_diffrn_reflns_theta_max 32.49
_diffrn_reflns_theta_min 1.12
_exptl_absorpt_coefficient_mu 0.158
_exptl_absorpt_correction_T_max 0.7464
_exptl_absorpt_correction_T_min 0.6134
_exptl_absorpt_correction_type multi-scan
_exptl_absorpt_process_details 'Sadabs 2008/1 (Bruker 2008)'
_exptl_crystal_colour colourless
_exptl_crystal_density_diffrn 1.059
_exptl_crystal_description block
_exptl_crystal_F_000 808
_exptl_crystal_size_max 0.39
_exptl_crystal_size_mid 0.19
_exptl_crystal_size_min 0.13
_refine_diff_density_max 0.377
_refine_diff_density_min -0.304
_refine_diff_density_rms 0.057
_refine_ls_extinction_method none
_refine_ls_goodness_of_fit_ref 1.007
_refine_ls_hydrogen_treatment constr
_refine_ls_matrix_type full
_refine_ls_number_parameters 289
_refine_ls_number_reflns 8212
_refine_ls_number_restraints 92
_refine_ls_restrained_S_all 1.013
_refine_ls_R_factor_all 0.0996
_refine_ls_R_factor_gt 0.0502
_refine_ls_shift/su_max 0.001
_refine_ls_shift/su_mean 0.000
_refine_ls_structure_factor_coef Fsqd
_refine_ls_weighting_details 'calc w=1/[\s^2^(Fo^2^)+(0.0578P)^2^+0.1850P] where P=(Fo^2^+2Fc^2^)/3'
_refine_ls_weighting_scheme calc
_refine_ls_wR_factor_gt 0.1104
_refine_ls_wR_factor_ref 0.1295
_reflns_number_gt 5077
_reflns_number_total 8212
_reflns_threshold_expression >2sigma(I)
_cod_data_source_file ja3110126_si_001_6.cif
_cod_data_source_block 06
_cod_database_code 4119275

loop_
_symmetry_equiv_pos_as_xyz
'x, y, z'
'-x, y+1/2, -z+1/2'
'-x, -y, -z'
'x, -y-1/2, z-1/2'

loop_
_atom_site_label
_atom_site_type_symbol
_atom_site_fract_x
_atom_site_fract_y
_atom_site_fract_z
_atom_site_U_iso_or_equiv
_atom_site_adp_type
_atom_site_occupancy
_atom_site_symmetry_multiplicity
_atom_site_calc_flag
_atom_site_refinement_flags
_atom_site_disorder_assembly
_atom_site_disorder_group
Si1 Si 0.71261(2) 0.13792(5) 0.13449(3) 0.02181(10) Uani 1 1 d . . .
N1 N 0.67594(6) 0.29381(16) 0.18522(8) 0.0201(3) Uani 1 1 d . . .
C1 C 0.80058(8) 0.43664(19) 0.31263(10) 0.0222(3) Uani 1 1 d . A .
B1 B 0.88565(10) 0.4200(2) 0.34870(13) 0.0278(4) Uani 1 1 d D . .
Si2 Si 0.58267(2) 0.32843(5) 0.16745(3) 0.01963(10) Uani 1 1 d . . .
C2 C 0.74337(8) 0.52457(18) 0.32308(10) 0.0207(3) Uani 1 1 d . . .
B2 B 0.72466(9) 0.3938(2) 0.25349(12) 0.0207(3) Uani 1 1 d . A .
C11 C 0.73727(8) 0.65568(18) 0.38406(10) 0.0208(3) Uani 1 1 d . A .
C12 C 0.67194(9) 0.7427(2) 0.37197(11) 0.0252(3) Uani 1 1 d . . .
H12 H 0.6303 0.7189 0.3221 0.030 Uiso 1 1 calc R A .
C13 C 0.66694(10) 0.8640(2) 0.43182(12) 0.0316(4) Uani 1 1 d . A .
H13 H 0.6220 0.9225 0.4226 0.038 Uiso 1 1 calc R . .
C14 C 0.72711(10) 0.8997(2) 0.50490(12) 0.0354(4) Uani 1 1 d . . .
H14 H 0.7235 0.9814 0.5463 0.043 Uiso 1 1 calc R A .
C15 C 0.79273(10) 0.8155(2) 0.51730(12) 0.0357(4) Uani 1 1 d . A .
H15 H 0.8344 0.8401 0.5671 0.043 Uiso 1 1 calc R . .
C16 C 0.79772(9) 0.6954(2) 0.45722(11) 0.0282(3) Uani 1 1 d . . .
H16 H 0.8431 0.6392 0.4660 0.034 Uiso 1 1 calc R A .
N2 N 0.91571(17) 0.2802(7) 0.4038(4) 0.0372(6) Uani 0.932(5) 1 d PDU A 1
C23 C 0.8722(2) 0.1409(4) 0.4204(2) 0.0478(8) Uani 0.932(5) 1 d PDU A 1
H23A H 0.8758 0.1435 0.4817 0.072 Uiso 0.932(5) 1 calc PR A 1
H23B H 0.8907 0.0309 0.4077 0.072 Uiso 0.932(5) 1 calc PR A 1
H23C H 0.8209 0.1548 0.3832 0.072 Uiso 0.932(5) 1 calc PR A 1
C24 C 0.99324(13) 0.2648(4) 0.4592(2) 0.0645(9) Uani 0.932(5) 1 d PDU A 1
H24A H 1.0181 0.3744 0.4600 0.097 Uiso 0.932(5) 1 calc PR A 1
H24B H 1.0167 0.1752 0.4360 0.097 Uiso 0.932(5) 1 calc PR A 1
H24C H 0.9965 0.2347 0.5186 0.097 Uiso 0.932(5) 1 calc PR A 1
N5 N 0.925(3) 0.270(10) 0.413(7) 0.0372(6) Uani 0.068(5) 1 d PDU A 2
C43 C 0.873(4) 0.178(7) 0.438(4) 0.054(6) Uani 0.068(5) 1 d PDU A 2
H43A H 0.8956 0.0740 0.4697 0.081 Uiso 0.068(5) 1 calc PR A 2
H43B H 0.8314 0.1460 0.3864 0.081 Uiso 0.068(5) 1 calc PR A 2
H43C H 0.8554 0.2496 0.4763 0.081 Uiso 0.068(5) 1 calc PR A 2
C44 C 0.9956(18) 0.182(6) 0.438(3) 0.054(5) Uani 0.068(5) 1 d PDU A 2
H44A H 0.9874 0.0586 0.4267 0.081 Uiso 0.068(5) 1 calc PR A 2
H44B H 1.0225 0.2003 0.4999 0.081 Uiso 0.068(5) 1 calc PR A 2
H44C H 1.0241 0.2268 0.4036 0.081 Uiso 0.068(5) 1 calc PR A 2
C31 C 0.81157(9) 0.1799(2) 0.15512(12) 0.0344(4) Uani 1 1 d . . .
H31A H 0.8179 0.2987 0.1396 0.052 Uiso 1 1 calc R . .
H31B H 0.8292 0.1018 0.1197 0.052 Uiso 1 1 calc R . .
H31C H 0.8396 0.1611 0.2169 0.052 Uiso 1 1 calc R . .
C32 C 0.70406(12) -0.0763(2) 0.17943(14) 0.0420(5) Uani 1 1 d . . .
H32A H 0.7300 -0.0764 0.2425 0.063 Uiso 1 1 calc R . .
H32B H 0.7255 -0.1634 0.1522 0.063 Uiso 1 1 calc R . .
H32C H 0.6522 -0.1024 0.1674 0.063 Uiso 1 1 calc R . .
C33 C 0.66437(10) 0.1402(2) 0.01426(11) 0.0334(4) Uani 1 1 d . . .
H33A H 0.6217 0.0640 -0.0007 0.050 Uiso 1 1 calc R . .
H33B H 0.6979 0.1007 -0.0149 0.050 Uiso 1 1 calc R . .
H33C H 0.6482 0.2572 -0.0047 0.050 Uiso 1 1 calc R . .
C34 C 0.52376(9) 0.1645(2) 0.09279(12) 0.0299(4) Uani 1 1 d . . .
H34A H 0.5262 0.1792 0.0344 0.045 Uiso 1 1 calc R . .
H34B H 0.4730 0.1785 0.0903 0.045 Uiso 1 1 calc R . .
H34C H 0.5411 0.0495 0.1144 0.045 Uiso 1 1 calc R . .
C35 C 0.56545(9) 0.3114(2) 0.27207(11) 0.0317(4) Uani 1 1 d . . .
H35A H 0.5772 0.1951 0.2954 0.048 Uiso 1 1 calc R . .
H35B H 0.5138 0.3360 0.2622 0.048 Uiso 1 1 calc R . .
H35C H 0.5963 0.3941 0.3138 0.048 Uiso 1 1 calc R . .
C36 C 0.55744(9) 0.5463(2) 0.12004(11) 0.0267(3) Uani 1 1 d . . .
H36A H 0.5877 0.6322 0.1602 0.040 Uiso 1 1 calc R . .
H36B H 0.5057 0.5682 0.1107 0.040 Uiso 1 1 calc R . .
H36C H 0.5657 0.5531 0.0643 0.040 Uiso 1 1 calc R . .
N3 N 0.92686(13) 0.5427(3) 0.32075(15) 0.0350(6) Uani 0.932(5) 1 d PDU A 1
C22 C 0.89687(12) 0.7102(3) 0.28649(16) 0.0387(6) Uani 0.932(5) 1 d PU A 1
H22A H 0.8514 0.7300 0.2984 0.058 Uiso 0.932(5) 1 calc PR A 1
H22B H 0.8866 0.7130 0.2235 0.058 Uiso 0.932(5) 1 calc PR A 1
H22C H 0.9325 0.7998 0.3146 0.058 Uiso 0.932(5) 1 calc PR A 1
C21 C 0.99747(16) 0.5156(4) 0.3112(3) 0.0782(11) Uani 0.932(5) 1 d PU A 1
H21A H 1.0129 0.3966 0.3258 0.117 Uiso 0.932(5) 1 calc PR A 1
H21B H 1.0337 0.5931 0.3503 0.117 Uiso 0.932(5) 1 calc PR A 1
H21C H 0.9936 0.5389 0.2509 0.117 Uiso 0.932(5) 1 calc PR A 1
N4 N 0.9317(17) 0.555(4) 0.343(2) 0.033(3) Uani 0.068(5) 1 d PDU A 2
C41 C 1.0129(19) 0.528(7) 0.369(4) 0.075(6) Uani 0.068(5) 1 d PDU A 2
H41A H 1.0373 0.5743 0.4276 0.113 Uiso 0.068(5) 1 calc PR A 2
H41B H 1.0311 0.5866 0.3277 0.113 Uiso 0.068(5) 1 calc PR A 2
H41C H 1.0232 0.4049 0.3689 0.113 Uiso 0.068(5) 1 calc PR A 2
C42 C 0.9042(18) 0.632(5) 0.253(2) 0.047(5) Uani 0.068(5) 1 d PDU A 2
H42A H 0.8505 0.6365 0.2324 0.070 Uiso 0.068(5) 1 calc PR A 2
H42B H 0.9202 0.5607 0.2137 0.070 Uiso 0.068(5) 1 calc PR A 2
H42C H 0.9238 0.7479 0.2550 0.070 Uiso 0.068(5) 1 calc PR A 2

loop_
_atom_site_aniso_label
_atom_site_aniso_U_11
_atom_site_aniso_U_22
_atom_site_aniso_U_33
_atom_site_aniso_U_23
_atom_site_aniso_U_13
_atom_site_aniso_U_12
Si1 0.0201(2) 0.0211(2) 0.0235(2) -0.00070(16) 0.00662(17) 0.00163(15)
N1 0.0162(6) 0.0226(6) 0.0199(6) -0.0019(5) 0.0042(5) 0.0003(4)
C1 0.0184(7) 0.0225(7) 0.0226(8) 0.0001(6) 0.0032(6) -0.0002(5)
B1 0.0180(8) 0.0312(9) 0.0308(10) -0.0104(8) 0.0039(8) 0.0018(7)
Si2 0.01565(19) 0.02219(19) 0.0195(2) -0.00226(16) 0.00407(16) -0.00172(14)
C2 0.0171(7) 0.0208(7) 0.0220(8) 0.0009(6) 0.0041(6) -0.0021(5)
B2 0.0170(8) 0.0216(8) 0.0221(9) 0.0017(6) 0.0049(7) 0.0011(6)
C11 0.0206(7) 0.0201(7) 0.0208(7) 0.0015(6) 0.0062(6) -0.0028(5)
C12 0.0234(8) 0.0253(7) 0.0252(8) -0.0009(6) 0.0063(7) -0.0001(6)
C13 0.0318(9) 0.0289(8) 0.0362(10) -0.0041(7) 0.0142(8) 0.0011(6)
C14 0.0418(11) 0.0328(9) 0.0331(10) -0.0113(7) 0.0147(8) -0.0043(7)
C15 0.0328(9) 0.0385(10) 0.0308(10) -0.0100(8) 0.0044(8) -0.0044(7)
C16 0.0219(8) 0.0320(8) 0.0264(9) -0.0042(7) 0.0026(7) -0.0016(6)
N2 0.0207(12) 0.0349(11) 0.0417(19) -0.0049(9) -0.0077(14) 0.0083(9)
C23 0.0511(14) 0.0315(16) 0.046(2) 0.0018(12) -0.0021(14) 0.0050(13)
C24 0.0340(12) 0.0494(15) 0.078(2) -0.0122(14) -0.0217(13) 0.0169(11)
N5 0.0207(12) 0.0349(11) 0.0417(19) -0.0049(9) -0.0077(14) 0.0083(9)
C43 0.052(9) 0.031(10) 0.054(10) -0.001(9) -0.014(9) 0.001(9)
C44 0.035(7) 0.050(8) 0.067(8) -0.006(7) 0.006(6) 0.007(7)
C31 0.0211(8) 0.0448(10) 0.0374(10) -0.0093(8) 0.0103(7) 0.0030(7)
C32 0.0518(12) 0.0238(8) 0.0548(13) 0.0068(8) 0.0240(10) 0.0070(8)
C33 0.0310(9) 0.0406(10) 0.0280(9) -0.0082(7) 0.0093(8) 0.0016(7)
C34 0.0208(8) 0.0306(8) 0.0351(10) -0.0085(7) 0.0053(7) -0.0032(6)
C35 0.0276(9) 0.0415(10) 0.0289(9) 0.0000(7) 0.0135(7) -0.0060(7)
C36 0.0207(8) 0.0275(8) 0.0274(9) -0.0006(6) 0.0026(7) 0.0011(6)
N3 0.0202(8) 0.0433(10) 0.0429(15) -0.0130(9) 0.0127(9) -0.0044(6)
C22 0.0350(11) 0.0429(13) 0.0390(13) -0.0006(10) 0.0139(10) -0.0098(9)
C21 0.0424(16) 0.0743(19) 0.138(3) -0.014(2) 0.056(2) -0.0010(13)
N4 0.020(4) 0.040(5) 0.040(5) -0.013(4) 0.012(4) -0.002(4)
C41 0.056(8) 0.078(8) 0.104(8) -0.002(7) 0.043(7) -0.003(7)
C42 0.037(9) 0.041(9) 0.054(9) 0.005(9) 0.005(8) -0.007(8)

loop_
_atom_type_symbol
_atom_type_description
_atom_type_scat_dispersion_real
_atom_type_scat_dispersion_imag
_atom_type_scat_source
C C 0.0033 0.0016 'International Tables Vol C Tables 4.2.6.8 and 6.1.1.4'
H H 0.0000 0.0000 'International Tables Vol C Tables 4.2.6.8 and 6.1.1.4'
B B 0.0013 0.0007 'International Tables Vol C Tables 4.2.6.8 and 6.1.1.4'
N N 0.0061 0.0033 'International Tables Vol C Tables 4.2.6.8 and 6.1.1.4'
Si Si 0.0817 0.0704 'International Tables Vol C Tables 4.2.6.8 and 6.1.1.4'

loop_
_geom_angle_atom_site_label_1
_geom_angle_atom_site_label_2
_geom_angle_atom_site_label_3
_geom_angle
N1 Si1 C32 109.26(8)
N1 Si1 C31 110.76(7)
C32 Si1 C31 108.28(9)
N1 Si1 C33 110.69(7)
C32 Si1 C33 110.21(9)
C31 Si1 C33 107.60(8)
B2 N1 Si1 118.80(10)
B2 N1 Si2 114.61(10)
Si1 N1 Si2 126.32(7)
C2 C1 B2 61.92(11)
C2 C1 B1 142.92(15)
B2 C1 B1 155.15(14)
N4 B1 N2 119.3(14)
N2 B1 N3 124.9(2)
N4 B1 C1 121.9(15)
N2 B1 C1 117.4(2)
N3 B1 C1 117.65(18)
N3 B1 N5 121(2)
C1 B1 N5 121(2)
N1 Si2 C35 109.83(7)
N1 Si2 C36 108.56(7)
C35 Si2 C36 110.12(8)
N1 Si2 C34 111.70(7)
C35 Si2 C34 106.85(8)
C36 Si2 C34 109.77(8)
C1 C2 C11 134.20(14)
C1 C2 B2 63.42(11)
C11 C2 B2 162.25(14)
N1 B2 C2 154.68(15)
N1 B2 C1 150.60(15)
C2 B2 C1 54.66(10)
C12 C11 C16 118.16(14)
C12 C11 C2 121.88(14)
C16 C11 C2 119.96(14)
C13 C12 C11 120.89(15)
C13 C12 H12 119.6
C11 C12 H12 119.6
C14 C13 C12 120.23(16)
C14 C13 H13 119.9
C12 C13 H13 119.9
C13 C14 C15 119.53(16)
C13 C14 H14 120.2
C15 C14 H14 120.2
C16 C15 C14 120.13(17)
C16 C15 H15 119.9
C14 C15 H15 119.9
C15 C16 C11 121.05(16)
C15 C16 H16 119.5
C11 C16 H16 119.5
B1 N2 C23 123.8(3)
B1 N2 C24 124.7(4)
C23 N2 C24 111.2(3)
C43 N5 C44 112(6)
C43 N5 B1 110(4)
C44 N5 B1 136(6)
N5 C43 H43A 109.5
N5 C43 H43B 109.5
H43A C43 H43B 109.5
N5 C43 H43C 109.5
H43A C43 H43C 109.5
H43B C43 H43C 109.5
N5 C44 H44A 109.5
N5 C44 H44B 109.5
H44A C44 H44B 109.5
N5 C44 H44C 109.5
H44A C44 H44C 109.5
H44B C44 H44C 109.5
Si1 C31 H31A 109.5
Si1 C31 H31B 109.5
H31A C31 H31B 109.5
Si1 C31 H31C 109.5
H31A C31 H31C 109.5
H31B C31 H31C 109.5
Si1 C32 H32A 109.5
Si1 C32 H32B 109.5
H32A C32 H32B 109.5
Si1 C32 H32C 109.5
H32A C32 H32C 109.5
H32B C32 H32C 109.5
Si1 C33 H33A 109.5
Si1 C33 H33B 109.5
H33A C33 H33B 109.5
Si1 C33 H33C 109.5
H33A C33 H33C 109.5
H33B C33 H33C 109.5
Si2 C34 H34A 109.5
Si2 C34 H34B 109.5
H34A C34 H34B 109.5
Si2 C34 H34C 109.5
H34A C34 H34C 109.5
H34B C34 H34C 109.5
Si2 C35 H35A 109.5
Si2 C35 H35B 109.5
H35A C35 H35B 109.5
Si2 C35 H35C 109.5
H35A C35 H35C 109.5
H35B C35 H35C 109.5
Si2 C36 H36A 109.5
Si2 C36 H36B 109.5
H36A C36 H36B 109.5
Si2 C36 H36C 109.5
H36A C36 H36C 109.5
H36B C36 H36C 109.5
B1 N3 C21 126.6(2)
B1 N3 C22 122.1(2)
C21 N3 C22 110.9(2)
B1 N4 C41 120(3)
B1 N4 C42 110(2)
C41 N4 C42 109(3)
N4 C41 H41A 109.5
N4 C41 H41B 109.5
H41A C41 H41B 109.5
N4 C41 H41C 109.5
H41A C41 H41C 109.5
H41B C41 H41C 109.5
N4 C42 H42A 109.5
N4 C42 H42B 109.5
H42A C42 H42B 109.5
N4 C42 H42C 109.5
H42A C42 H42C 109.5
H42B C42 H42C 109.5

loop_
_geom_bond_atom_site_label_1
_geom_bond_atom_site_label_2
_geom_bond_distance
Si1 N1 1.7557(13)
Si1 C32 1.8560(18)
Si1 C31 1.8642(17)
Si1 C33 1.8657(18)
N1 B2 1.423(2)
N1 Si2 1.7557(12)
C1 C2 1.366(2)
C1 B2 1.498(2)
C1 B1 1.558(2)
B1 N4 1.406(19)
B1 N2 1.407(4)
B1 N3 1.421(3)
B1 N5 1.58(6)
Si2 C35 1.8586(17)
Si2 C36 1.8618(16)
Si2 C34 1.8646(16)
C2 C11 1.462(2)
C2 B2 1.478(2)
C11 C12 1.393(2)
C11 C16 1.394(2)
C12 C13 1.388(2)
C12 H12 0.9500
C13 C14 1.383(3)
C13 H13 0.9500
C14 C15 1.387(3)
C14 H14 0.9500
C15 C16 1.385(2)
C15 H15 0.9500
C16 H16 0.9500
N2 C23 1.459(4)
N2 C24 1.472(4)
C23 H23A 0.9800
C23 H23B 0.9800
C23 H23C 0.9800
C24 H24A 0.9800
C24 H24B 0.9800
C24 H24C 0.9800
N5 C43 1.41(2)
N5 C44 1.46(2)
C43 H43A 0.9800
C43 H43B 0.9800
C43 H43C 0.9800
C44 H44A 0.9800
C44 H44B 0.9800
C44 H44C 0.9800
C31 H31A 0.9800
C31 H31B 0.9800
C31 H31C 0.9800
C32 H32A 0.9800
C32 H32B 0.9800
C32 H32C 0.9800
C33 H33A 0.9800
C33 H33B 0.9800
C33 H33C 0.9800
C34 H34A 0.9800
C34 H34B 0.9800
C34 H34C 0.9800
C35 H35A 0.9800
C35 H35B 0.9800
C35 H35C 0.9800
C36 H36A 0.9800
C36 H36B 0.9800
C36 H36C 0.9800
N3 C21 1.450(3)
N3 C22 1.461(3)
C22 H22A 0.9800
C22 H22B 0.9800
C22 H22C 0.9800
C21 H21A 0.9800
C21 H21B 0.9800
C21 H21C 0.9800
N4 C41 1.50(2)
N4 C42 1.505(19)
C41 H41A 0.9800
C41 H41B 0.9800
C41 H41C 0.9800
C42 H42A 0.9800
C42 H42B 0.9800
C42 H42C 0.9800

loop_
_geom_torsion_atom_site_label_1
_geom_torsion_atom_site_label_2
_geom_torsion_atom_site_label_3
_geom_torsion_atom_site_label_4
_geom_torsion
C32 Si1 N1 B2 100.41(13)
C31 Si1 N1 B2 -18.78(14)
C33 Si1 N1 B2 -138.05(12)
C32 Si1 N1 Si2 -73.24(12)
C31 Si1 N1 Si2 167.57(9)
C33 Si1 N1 Si2 48.31(11)
C2 C1 B1 N4 -63.7(17)
B2 C1 B1 N4 115.4(17)
C2 C1 B1 N2 102.7(4)
B2 C1 B1 N2 -78.1(5)
C2 C1 B1 N3 -79.8(3)
B2 C1 B1 N3 99.4(4)
C2 C1 B1 N5 101(5)
B2 C1 B1 N5 -80(5)
B2 N1 Si2 C35 -50.58(13)
Si1 N1 Si2 C35 123.30(10)
B2 N1 Si2 C36 69.87(12)
Si1 N1 Si2 C36 -116.25(10)
B2 N1 Si2 C34 -168.95(11)
Si1 N1 Si2 C34 4.93(12)
B2 C1 C2 C11 177.3(2)
B1 C1 C2 C11 -3.1(4)
B1 C1 C2 B2 179.6(3)
Si1 N1 B2 C2 -177.2(3)
Si2 N1 B2 C2 -2.9(4)
Si1 N1 B2 C1 -2.5(4)
Si2 N1 B2 C1 171.9(3)
C1 C2 B2 N1 176.8(4)
C11 C2 B2 N1 3.2(7)
C11 C2 B2 C1 -173.7(5)
C2 C1 B2 N1 -177.3(3)
B1 C1 B2 N1 3.3(6)
B1 C1 B2 C2 -179.4(4)
C1 C2 C11 C12 170.37(17)
B2 C2 C11 C12 -17.5(5)
C1 C2 C11 C16 -10.3(3)
B2 C2 C11 C16 161.9(4)
C16 C11 C12 C13 -0.9(2)
C2 C11 C12 C13 178.48(14)
C11 C12 C13 C14 -0.2(3)
C12 C13 C14 C15 0.9(3)
C13 C14 C15 C16 -0.5(3)
C14 C15 C16 C11 -0.6(3)
C12 C11 C16 C15 1.3(2)
C2 C11 C16 C15 -178.07(15)
N4 B1 N2 C23 174.4(18)
N3 B1 N2 C23 -169.8(4)
C1 B1 N2 C23 7.5(7)
N4 B1 N2 C24 1.5(19)
N3 B1 N2 C24 17.4(8)
C1 B1 N2 C24 -165.3(4)
N4 B1 N5 C43 158(6)
N3 B1 N5 C43 173(5)
C1 B1 N5 C43 -7(9)
N4 B1 N5 C44 -38(12)
N3 B1 N5 C44 -23(13)
C1 B1 N5 C44 156(8)
N4 B1 N3 C21 99(7)
N2 B1 N3 C21 27.4(5)
C1 B1 N3 C21 -149.9(2)
N5 B1 N3 C21 29(5)
N4 B1 N3 C22 -89(7)
N2 B1 N3 C22 -161.1(4)
C1 B1 N3 C22 21.6(3)
N5 B1 N3 C22 -159(5)
N2 B1 N4 C41 21(4)
N3 B1 N4 C41 -96(8)
C1 B1 N4 C41 -173(3)
N5 B1 N4 C41 21(6)
N2 B1 N4 C42 148(2)
N3 B1 N4 C42 31(5)
C1 B1 N4 C42 -46(4)
N5 B1 N4 C42 149(5)
